data_4506609
loop_
_publ_author_name
'Taratin, N. V.'
'Lorenz, H.'
'Kotelnikova, E. N.'
'Glikin, A. E.'
'Galland, A.'
'Dupray, V.'
'Coquerel, G.'
'Seidel-Morgenstern, A.'

_publ_section_title
;
 Mixed Crystals in Chiral Organic Systems: A Case Study on (R)- and
 (S)-Ethanolammonium 3-Chloromandelate
;
_journal_issue 12
_journal_name_full 'Crystal Growth &amp; Design'
_journal_page_first 5882
_journal_paper_doi 10.1021/cg3003405
_journal_volume 12
_journal_year 2012
_chemical_absolute_configuration rm
_chemical_formula_moiety 'C8 H6 Cl O3, C2 H8 N O'
_chemical_formula_sum 'C10 H14 Cl N O4'
_chemical_formula_weight 247.67
_chemical_melting_point 396
_chemical_name_common 'ethanolammonium 3-chloromandelate'
_space_group_IT_number 19
_symmetry_cell_setting orthorhombic
_symmetry_space_group_name_Hall 'P 2ac 2ab'
_symmetry_space_group_name_H-M 'P 21 21 21'
_atom_sites_solution_hydrogens geom
_atom_sites_solution_primary direct
_atom_sites_solution_secondary difmap
_audit_creation_method SHELXL-97
_audit_update_record
;
2012-10-16 # Formatted by publCIF
;
_cell_angle_alpha 90.00
_cell_angle_beta 90.00
_cell_angle_gamma 90.00
_cell_formula_units_Z 4
_cell_length_a 5.9537(3)
_cell_length_b 8.3967(5)
_cell_length_c 22.3706(11)
_cell_measurement_temperature 298(2)
_cell_measurement_theta_max 40
_cell_measurement_theta_min 6
_cell_volume 1118.34(10)
_computing_structure_refinement 'SHELXL-97 (Sheldrick, 1997)'
_diffrn_ambient_temperature 298(2)
_diffrn_detector_area_resol_mean 0.62
_diffrn_measured_fraction_theta_full 0.997
_diffrn_measured_fraction_theta_max 0.997
_diffrn_measurement_device_type 'STOE IPDS II'
_diffrn_measurement_method 'oscillation mode on a Stoe IPDS II'
_diffrn_radiation_monochromator graphite
_diffrn_radiation_source 'fine-focus sealed tube'
_diffrn_radiation_type MoK\a
_diffrn_radiation_wavelength 0.71073
_diffrn_reflns_av_R_equivalents 0.0584
_diffrn_reflns_av_sigmaI/netI 0.0401
_diffrn_reflns_limit_h_max 8
_diffrn_reflns_limit_h_min -7
_diffrn_reflns_limit_k_max 11
_diffrn_reflns_limit_k_min -11
_diffrn_reflns_limit_l_max 30
_diffrn_reflns_limit_l_min -29
_diffrn_reflns_number 10791
_diffrn_reflns_theta_full 29.23
_diffrn_reflns_theta_max 29.23
_diffrn_reflns_theta_min 1.82
_exptl_absorpt_coefficient_mu 0.340
_exptl_absorpt_correction_T_max 0.9048
_exptl_absorpt_correction_T_min 0.8483
_exptl_absorpt_correction_type numerical
_exptl_absorpt_process_details 'X-Shape computer programm (STOE)'
_exptl_crystal_colour colourless
_exptl_crystal_density_diffrn 1.471
_exptl_crystal_density_method 'not measured'
_exptl_crystal_description plate
_exptl_crystal_F_000 520
_exptl_crystal_size_max 0.5
_exptl_crystal_size_mid 0.4
_exptl_crystal_size_min 0.3
_refine_diff_density_max 0.194
_refine_diff_density_min -0.242
_refine_diff_density_rms 0.042
_refine_ls_abs_structure_details 'Flack H D (1983), Acta Cryst. A39, 876-881'
_refine_ls_abs_structure_Flack 0.01(7)
_refine_ls_extinction_coef 0.012(3)
_refine_ls_extinction_expression Fc^*^=kFc[1+0.001xFc^2^\l^3^/sin(2\q)]^-1/4^
_refine_ls_extinction_method SHELXL
_refine_ls_goodness_of_fit_ref 1.031
_refine_ls_hydrogen_treatment constr
_refine_ls_matrix_type full
_refine_ls_number_parameters 158
_refine_ls_number_reflns 3021
_refine_ls_number_restraints 0
_refine_ls_restrained_S_all 1.031
_refine_ls_R_factor_all 0.0440
_refine_ls_R_factor_gt 0.0378
_refine_ls_shift/su_max 0.000
_refine_ls_shift/su_mean 0.000
_refine_ls_structure_factor_coef Fsqd
_refine_ls_weighting_details 'calc w=1/[\s^2^(Fo^2^)+(0.0552P)^2^+0.0686P] where P=(Fo^2^+2Fc^2^)/3'
_refine_ls_weighting_scheme calc
_refine_ls_wR_factor_gt 0.0922
_refine_ls_wR_factor_ref 0.0948
_reflns_number_gt 2708
_reflns_number_total 3021
_reflns_threshold_expression >2sigma(I)
_cod_data_source_file cg3003405_si_001.cif
_cod_data_source_block E3ClMA
_cod_database_code 4506609

loop_
_symmetry_equiv_pos_as_xyz
'x, y, z'
'-x+1/2, -y, z+1/2'
'x+1/2, -y+1/2, -z'
'-x, y+1/2, -z+1/2'

loop_
_atom_site_label
_atom_site_type_symbol
_atom_site_fract_x
_atom_site_fract_y
_atom_site_fract_z
_atom_site_U_iso_or_equiv
_atom_site_adp_type
_atom_site_occupancy
_atom_site_symmetry_multiplicity
_atom_site_calc_flag
_atom_site_refinement_flags
Cl Cl -0.12060(11) 0.40311(6) 0.12694(3) 0.05546(17) Uani 1 1 d .
O1 O 0.2119(2) -0.23936(15) 0.01189(5) 0.0320(3) Uani 1 1 d .
H2 H 0.1167 -0.2226 -0.0138 0.050(7) Uiso 1 1 calc R
O2 O 0.20518(19) -0.23429(16) 0.16872(5) 0.0336(3) Uani 1 1 d .
O3 O 0.4826(2) -0.28258(16) 0.10515(5) 0.0339(3) Uani 1 1 d .
O4 O 0.6252(3) 0.06254(18) 0.24990(7) 0.0501(4) Uani 1 1 d .
H14 H 0.6698 0.1211 0.2767 0.062(8) Uiso 1 1 calc R
N1 N 0.2376(2) 0.26432(18) 0.29639(6) 0.0312(3) Uani 1 1 d .
H11 H 0.1009 0.2672 0.3124 0.037(5) Uiso 1 1 calc R
H10 H 0.2754 0.3612 0.2838 0.038(6) Uiso 1 1 calc R
H12 H 0.3360 0.2317 0.3237 0.030(5) Uiso 1 1 calc R
C2 C 0.1431(3) -0.16926(17) 0.06643(7) 0.0239(3) Uani 1 1 d .
H1 H -0.0155 -0.1930 0.0740 0.022(4) Uiso 1 1 calc R
C8 C 0.0259(3) 0.11227(19) 0.09289(7) 0.0281(3) Uani 1 1 d .
C3 C 0.1815(2) 0.00957(17) 0.06722(7) 0.0242(3) Uani 1 1 d .
C4 C 0.3825(3) 0.06986(18) 0.04468(7) 0.0287(3) Uani 1 1 d .
C5 C 0.4283(3) 0.2316(2) 0.04907(8) 0.0338(4) Uani 1 1 d .
C6 C 0.2760(4) 0.3349(2) 0.07527(8) 0.0355(4) Uani 1 1 d .
C7 C 0.0758(3) 0.2735(2) 0.09617(8) 0.0323(3) Uani 1 1 d .
H3 H 0.4834 -0.0011 0.0259 0.040 Uiso 1 1 d .
H4 H 0.5743 0.2716 0.0359 0.035 Uiso 1 1 d .
H6 H -0.1110 0.0736 0.1061 0.025 Uiso 1 1 d .
H5 H 0.3092 0.4444 0.0770 0.039 Uiso 1 1 d .
C1 C 0.2897(2) -0.23732(16) 0.11687(7) 0.0240(3) Uani 1 1 d .
C9 C 0.4631(4) 0.1442(3) 0.21495(9) 0.0402(4) Uani 1 1 d .
H8 H 0.4472 0.0907 0.1768 0.061(7) Uiso 1 1 calc R
H7 H 0.5156 0.2517 0.2073 0.053(7) Uiso 1 1 calc R
C10 C 0.2388(3) 0.1518(2) 0.24487(8) 0.0378(4) Uani 1 1 d .
H9 H 0.1268 0.1852 0.2160 0.058(7) Uiso 1 1 calc R
H13 H 0.1981 0.0463 0.2588 0.046(6) Uiso 1 1 calc R

loop_
_atom_site_aniso_label
_atom_site_aniso_U_11
_atom_site_aniso_U_22
_atom_site_aniso_U_33
_atom_site_aniso_U_23
_atom_site_aniso_U_13
_atom_site_aniso_U_12
Cl 0.0569(3) 0.0395(2) 0.0700(4) -0.0220(2) 0.0095(3) 0.0100(2)
O1 0.0335(6) 0.0354(6) 0.0271(6) -0.0084(5) -0.0049(4) 0.0030(5)
O2 0.0306(6) 0.0428(6) 0.0274(6) 0.0078(5) 0.0004(5) 0.0027(5)
O3 0.0271(5) 0.0419(7) 0.0327(6) 0.0014(5) -0.0022(5) 0.0073(5)
O4 0.0494(8) 0.0468(8) 0.0541(9) -0.0253(7) -0.0153(7) 0.0109(7)
N1 0.0269(6) 0.0370(7) 0.0297(7) 0.0037(6) 0.0003(5) -0.0015(6)
C2 0.0233(7) 0.0238(6) 0.0246(7) -0.0009(5) -0.0018(6) -0.0005(5)
C8 0.0297(7) 0.0288(7) 0.0257(7) -0.0006(6) 0.0000(6) 0.0010(6)
C3 0.0268(7) 0.0247(6) 0.0211(6) 0.0015(5) -0.0039(5) -0.0001(5)
C4 0.0302(7) 0.0280(7) 0.0279(7) 0.0017(6) 0.0013(6) 0.0002(6)
C5 0.0366(8) 0.0324(8) 0.0324(8) 0.0043(6) 0.0016(6) -0.0076(7)
C6 0.0471(10) 0.0253(7) 0.0340(9) -0.0016(6) -0.0025(8) -0.0047(7)
C7 0.0396(8) 0.0282(7) 0.0290(8) -0.0051(6) -0.0014(6) 0.0045(6)
C1 0.0245(6) 0.0199(6) 0.0276(7) 0.0008(5) -0.0020(5) -0.0026(5)
C9 0.0417(10) 0.0466(10) 0.0322(9) -0.0049(8) 0.0028(8) -0.0009(8)
C10 0.0369(9) 0.0481(10) 0.0285(8) -0.0025(7) -0.0038(7) -0.0070(8)

loop_
_atom_type_symbol
_atom_type_description
_atom_type_scat_dispersion_real
_atom_type_scat_dispersion_imag
_atom_type_scat_source
C C 0.0033 0.0016 'International Tables Vol C Tables 4.2.6.8 and 6.1.1.4'
H H 0.0000 0.0000 'International Tables Vol C Tables 4.2.6.8 and 6.1.1.4'
N N 0.0061 0.0033 'International Tables Vol C Tables 4.2.6.8 and 6.1.1.4'
O O 0.0106 0.0060 'International Tables Vol C Tables 4.2.6.8 and 6.1.1.4'
Cl Cl 0.1484 0.1585 'International Tables Vol C Tables 4.2.6.8 and 6.1.1.4'

loop_
_geom_angle_atom_site_label_1
_geom_angle_atom_site_label_2
_geom_angle_atom_site_label_3
_geom_angle
C2 O1 H2 109.5
C9 O4 H14 109.5
C10 N1 H11 109.5
C10 N1 H10 109.5
H11 N1 H10 109.5
C10 N1 H12 109.5
H11 N1 H12 109.5
H10 N1 H12 109.5
O1 C2 C3 112.19(13)
O1 C2 C1 108.29(12)
C3 C2 C1 105.88(12)
O1 C2 H1 110.1
C3 C2 H1 110.1
C1 C2 H1 110.1
C7 C8 C3 118.97(15)
C7 C8 H6 120.9
C3 C8 H6 120.1
C8 C3 C4 119.76(14)
C8 C3 C2 121.19(14)
C4 C3 C2 118.94(14)
C5 C4 C3 119.88(15)
C5 C4 H3 121.6
C3 C4 H3 118.5
C6 C5 C4 120.94(16)
C6 C5 H4 119.6
C4 C5 H4 119.3
C7 C6 C5 118.32(15)
C7 C6 H5 122.1
C5 C6 H5 119.5
C6 C7 C8 122.10(16)
C6 C7 Cl 118.73(13)
C8 C7 Cl 119.16(13)
O3 C1 O2 124.74(14)
O3 C1 C2 119.06(14)
O2 C1 C2 116.09(13)
O4 C9 C10 112.43(17)
O4 C9 H8 109.1
C10 C9 H8 109.1
O4 C9 H7 109.1
C10 C9 H7 109.1
H8 C9 H7 107.8
N1 C10 C9 112.18(15)
N1 C10 H9 109.2
C9 C10 H9 109.2
N1 C10 H13 109.2
C9 C10 H13 109.2
H9 C10 H13 107.9

loop_
_geom_bond_atom_site_label_1
_geom_bond_atom_site_label_2
_geom_bond_distance
Cl C7 1.7394(17)
O1 C2 1.4153(18)
O1 H2 0.8200
O2 C1 1.2647(19)
O3 C1 1.2377(19)
O4 C9 1.419(3)
O4 H14 0.8200
N1 C10 1.490(2)
N1 H11 0.8900
N1 H10 0.8900
N1 H12 0.8900
C2 C3 1.519(2)
C2 C1 1.537(2)
C2 H1 0.9800
C8 C7 1.388(2)
C8 C3 1.390(2)
C8 H6 0.9259
C3 C4 1.394(2)
C4 C5 1.388(2)
C4 H3 0.9449
C5 C6 1.385(3)
C5 H4 0.9779
C6 C7 1.381(3)
C6 H5 0.9411
C9 C10 1.495(3)
C9 H8 0.9700
C9 H7 0.9700
C10 H9 0.9700
C10 H13 0.9700
